data_7056058
loop_
_publ_author_name
'Dudkin, Semyon V.'
'Belov, Alexander S.'
'Nelyubina, Yulia V.'
'Savchuk, Anastasia V.'
'Pavlov, Alexander A.'
'Novikov, Valentin V.'
'Voloshin, Yan Z.'

_publ_section_title
;
 Synthesis, X-ray structure and electrochemical properties of hybrid
 binuclear metallophthalocyaninate-capped tris-pyridineoximates
;
_journal_issue 9
_journal_name_full 'New J. Chem.'
_journal_page_first 3251
_journal_paper_doi 10.1039/C7NJ00131B
_journal_volume 41
_journal_year 2017
_chemical_formula_moiety 'C53 H37 Hf N14 Ni O3, Cl O4, 1.5(C6 H6), C H2 Cl2'
_chemical_formula_sum 'C63 H48 Cl3 Hf N14 Ni O7'
_chemical_formula_weight 1456.70
_space_group_crystal_system monoclinic
_space_group_IT_number 14
_space_group_name_Hall '-P 2yn'
_space_group_name_H-M_alt 'P 1 21/n 1'
_symmetry_space_group_name_Hall '-P 2yn'
_symmetry_space_group_name_H-M 'P 1 21/n 1'
_atom_sites_solution_hydrogens mixed
_audit_creation_method SHELXL-2014/6
_audit_update_record
;
2016-11-15 deposited with the CCDC.
2017-03-06 downloaded from the CCDC.
;
_cell_angle_alpha 90
_cell_angle_beta 108.853(3)
_cell_angle_gamma 90
_cell_formula_units_Z 4
_cell_length_a 16.714(2)
_cell_length_b 19.114(2)
_cell_length_c 19.356(3)
_cell_measurement_reflns_used 4052
_cell_measurement_temperature 120(2)
_cell_measurement_theta_max 30
_cell_measurement_theta_min 3
_cell_volume 5851.9(13)
_computing_cell_refinement 'APEX2 (Bruker, 2005)'
_computing_data_collection 'APEX2 (Bruker, 2005)'
_computing_data_reduction 'APEX2 (Bruker, 2005)'
_computing_molecular_graphics 'SHELXL-2014/6 (Sheldrick, 2014)'
_computing_publication_material 'SHELXL-2014/6 (Sheldrick, 2014)'
_computing_structure_refinement 'SHELXL-2014/6 (Sheldrick, 2014)'
_computing_structure_solution 'APEX2 (Bruker, 2005)'
_diffrn_ambient_temperature 120(2)
_diffrn_measured_fraction_theta_full 1.000
_diffrn_measured_fraction_theta_max 0.999
_diffrn_measurement_device_type 'Bruker APEX2 DUO CCD area detector'
_diffrn_measurement_method 'phi and omega scans'
_diffrn_radiation_type MoK\a
_diffrn_radiation_wavelength 0.71073
_diffrn_reflns_av_unetI/netI 0.0922
_diffrn_reflns_Laue_measured_fraction_full 1.000
_diffrn_reflns_Laue_measured_fraction_max 0.999
_diffrn_reflns_limit_h_max 21
_diffrn_reflns_limit_h_min -22
_diffrn_reflns_limit_k_max 26
_diffrn_reflns_limit_k_min 0
_diffrn_reflns_limit_l_max 26
_diffrn_reflns_limit_l_min 0
_diffrn_reflns_number 16173
_diffrn_reflns_point_group_measured_fraction_full 1.000
_diffrn_reflns_point_group_measured_fraction_max 0.999
_diffrn_reflns_theta_full 25.242
_diffrn_reflns_theta_max 28.999
_diffrn_reflns_theta_min 1.540
_exptl_absorpt_coefficient_mu 2.301
_exptl_absorpt_correction_T_max 0.1561
_exptl_absorpt_correction_T_min 0.1019
_exptl_absorpt_correction_type multi-scan
_exptl_absorpt_process_details 'APEX2 (Bruker, 2005)'
_exptl_crystal_colour black
_exptl_crystal_density_diffrn 1.653
_exptl_crystal_description prism
_exptl_crystal_F_000 2924
_exptl_crystal_size_max 0.350
_exptl_crystal_size_mid 0.250
_exptl_crystal_size_min 0.250
_refine_diff_density_max 1.340
_refine_diff_density_min -1.522
_refine_diff_density_rms 0.144
_refine_ls_extinction_method none
_refine_ls_goodness_of_fit_ref 1.067
_refine_ls_hydrogen_treatment constr
_refine_ls_matrix_type full
_refine_ls_number_parameters 901
_refine_ls_number_reflns 16173
_refine_ls_number_restraints 90
_refine_ls_restrained_S_all 1.066
_refine_ls_R_factor_all 0.0813
_refine_ls_R_factor_gt 0.0486
_refine_ls_shift/su_max 0.002
_refine_ls_shift/su_mean 0.000
_refine_ls_structure_factor_coef Fsqd
_refine_ls_weighting_details 'w=1/[\s^2^(Fo^2^)+(0.0376P)^2^+1.0686P] where P=(Fo^2^+2Fc^2^)/3'
_refine_ls_weighting_scheme calc
_refine_ls_wR_factor_gt 0.0887
_refine_ls_wR_factor_ref 0.1013
_reflns_Friedel_coverage 0.000
_reflns_number_gt 12473
_reflns_number_total 16173
_reflns_threshold_expression 'I > 2\s(I)'
_cod_data_source_file c7nj00131b2.cif
_cod_data_source_block NiHf
_cod_depositor_comments 'Adding full bibliography for 7056058--7056062.cif.'
_cod_original_cell_volume 5852.1(13)
_cod_database_code 7056058
_shelx_space_group_comment
;
The symmetry employed for this shelxl refinement is uniquely defined
by the following loop, which should always be used as a source of
symmetry information in preference to the above space-group names.
They are only intended as comments.
;
_shelx_estimated_absorpt_t_min 0.500
_shelx_estimated_absorpt_t_max 0.597
_shelxl_version_number 2014/6

loop_
_space_group_symop_operation_xyz
'x, y, z'
'-x+1/2, y+1/2, -z+1/2'
'-x, -y, -z'
'x-1/2, -y-1/2, z-1/2'

loop_
_atom_site_label
_atom_site_type_symbol
_atom_site_fract_x
_atom_site_fract_y
_atom_site_fract_z
_atom_site_U_iso_or_equiv
_atom_site_adp_type
_atom_site_occupancy
_atom_site_site_symmetry_order
_atom_site_calc_flag
_atom_site_refinement_flags_posn
_atom_site_refinement_flags_adp
_atom_site_refinement_flags_occupancy
_atom_site_disorder_assembly
_atom_site_disorder_group
Hf1 Hf 0.23075(2) 0.48275(2) 0.64356(2) 0.01599(5) Uani 1 1 d . . . . .
Ni1 Ni 0.44126(4) 0.58055(3) 0.69963(3) 0.01480(13) Uani 1 1 d . . . . .
O1 O 0.26215(19) 0.57470(17) 0.70287(17) 0.0158(7) Uani 1 1 d . . . . .
O2 O 0.3499(2) 0.44706(19) 0.71036(19) 0.0192(8) Uani 1 1 d . . . . .
O3 O 0.2997(2) 0.52134(18) 0.57703(18) 0.0184(8) Uani 1 1 d . . . . .
N1 N 0.3432(2) 0.5962(2) 0.7383(2) 0.0153(9) Uani 1 1 d . . . . .
N2 N 0.5022(3) 0.6129(2) 0.8066(2) 0.0199(10) Uani 1 1 d . . . . .
N3 N 0.4239(3) 0.4758(2) 0.7089(2) 0.0166(9) Uani 1 1 d . . . . .
N4 N 0.5522(3) 0.5382(2) 0.6876(2) 0.0179(9) Uani 1 1 d . . . . .
N5 N 0.3572(2) 0.5734(2) 0.5981(2) 0.0165(9) Uani 1 1 d . . . . .
N6 N 0.4584(3) 0.6766(2) 0.6524(2) 0.0177(9) Uani 1 1 d . . . . .
C1 C 0.2944(3) 0.6199(3) 0.8434(3) 0.0233(11) Uani 1 1 d . . . . .
H1A H 0.2410 0.5997 0.8123 0.035 Uiso 1 1 calc R U . . .
H1B H 0.2854 0.6688 0.8539 0.035 Uiso 1 1 calc R U . . .
H1C H 0.3146 0.5935 0.8892 0.035 Uiso 1 1 calc R U . . .
C2 C 0.3581(3) 0.6161(2) 0.8052(3) 0.0173(10) Uani 1 1 d . . . . .
C3 C 0.4480(3) 0.6312(3) 0.8434(3) 0.0181(11) Uani 1 1 d . . . . .
C4 C 0.4764(4) 0.6607(3) 0.9122(3) 0.0290(13) Uani 1 1 d . . . . .
H4A H 0.4374 0.6737 0.9364 0.035 Uiso 1 1 calc R U . . .
C5 C 0.5626(4) 0.6711(3) 0.9457(3) 0.0336(15) Uani 1 1 d . . . . .
H5A H 0.5834 0.6912 0.9931 0.040 Uiso 1 1 calc R U . . .
C6 C 0.6170(4) 0.6520(3) 0.9093(3) 0.0310(14) Uani 1 1 d . . . . .
H6A H 0.6763 0.6578 0.9314 0.037 Uiso 1 1 calc R U . . .
C7 C 0.5845(3) 0.6242(3) 0.8396(3) 0.0252(12) Uani 1 1 d . . . . .
H7A H 0.6227 0.6125 0.8142 0.030 Uiso 1 1 calc R U . . .
C8 C 0.4768(4) 0.3549(3) 0.7080(4) 0.0390(17) Uani 1 1 d . . . . .
H8A H 0.4260 0.3413 0.7195 0.059 Uiso 1 1 calc R U . . .
H8B H 0.5269 0.3360 0.7451 0.059 Uiso 1 1 calc R U . . .
H8C H 0.4736 0.3363 0.6600 0.059 Uiso 1 1 calc R U . . .
C9 C 0.4828(3) 0.4335(3) 0.7071(3) 0.0198(11) Uani 1 1 d . . . . .
C10 C 0.5581(3) 0.4675(3) 0.6995(3) 0.0212(12) Uani 1 1 d . . . . .
C11 C 0.6305(3) 0.4307(3) 0.7009(3) 0.0239(12) Uani 1 1 d . . . . .
H11B H 0.6335 0.3817 0.7096 0.029 Uiso 1 1 calc R U . . .
C12 C 0.6972(3) 0.4647(3) 0.6897(3) 0.0263(13) Uani 1 1 d . . . . .
H12B H 0.7468 0.4399 0.6905 0.032 Uiso 1 1 calc R U . . .
C13 C 0.6907(4) 0.5365(3) 0.6773(3) 0.0323(14) Uani 1 1 d . . . . .
H13B H 0.7360 0.5617 0.6695 0.039 Uiso 1 1 calc R U . . .
C14 C 0.6178(3) 0.5703(3) 0.6764(3) 0.0274(13) Uani 1 1 d . . . . .
H14C H 0.6139 0.6192 0.6673 0.033 Uiso 1 1 calc R U . . .
C15 C 0.3013(3) 0.6177(3) 0.4725(3) 0.0279(13) Uani 1 1 d . . . . .
H15A H 0.2834 0.5693 0.4588 0.042 Uiso 1 1 calc R U . . .
H15B H 0.3321 0.6354 0.4408 0.042 Uiso 1 1 calc R U . . .
H15C H 0.2514 0.6469 0.4668 0.042 Uiso 1 1 calc R U . . .
C16 C 0.3577(3) 0.6197(3) 0.5503(3) 0.0179(10) Uani 1 1 d . . . . .
C17 C 0.4169(3) 0.6775(3) 0.5788(3) 0.0198(10) Uani 1 1 d . . . . .
C18 C 0.4305(3) 0.7319(3) 0.5356(3) 0.0270(13) Uani 1 1 d . . . . .
H18A H 0.4013 0.7325 0.4846 0.032 Uiso 1 1 calc R U . . .
C19 C 0.4858(4) 0.7842(3) 0.5671(3) 0.0343(15) Uani 1 1 d . . . . .
H19A H 0.4959 0.8210 0.5378 0.041 Uiso 1 1 calc R U . . .
C20 C 0.5274(4) 0.7837(3) 0.6418(3) 0.0283(13) Uani 1 1 d . . . . .
H20A H 0.5655 0.8202 0.6646 0.034 Uiso 1 1 calc R U . . .
C21 C 0.5118(3) 0.7284(3) 0.6821(3) 0.0220(12) Uani 1 1 d . . . . .
H21A H 0.5405 0.7274 0.7332 0.026 Uiso 1 1 calc R U . . .
N7 N 0.1168(3) 0.5170(2) 0.6731(2) 0.0167(9) Uani 1 1 d . . . . .
N8 N 0.1489(3) 0.4617(2) 0.7926(2) 0.0191(9) Uani 1 1 d . . . . .
N9 N 0.2086(3) 0.3965(2) 0.7134(2) 0.0182(9) Uani 1 1 d . . . . .
N10 N 0.2701(3) 0.2979(2) 0.6692(2) 0.0191(9) Uani 1 1 d . . . . .
N11 N 0.2250(3) 0.3867(2) 0.5755(2) 0.0181(9) Uani 1 1 d . . . . .
N12 N 0.1794(3) 0.4362(2) 0.4525(2) 0.0188(9) Uani 1 1 d . . . . .
N13 N 0.1307(3) 0.5074(2) 0.5357(2) 0.0185(9) Uani 1 1 d . . . . .
N14 N 0.0485(3) 0.5949(2) 0.5734(2) 0.0200(10) Uani 1 1 d . . . . .
C22 C 0.0648(3) 0.5713(3) 0.6413(3) 0.0203(11) Uani 1 1 d . . . . .
C23 C 0.0282(3) 0.6026(3) 0.6919(3) 0.0219(12) Uani 1 1 d . . . . .
C24 C -0.0300(3) 0.6563(3) 0.6850(3) 0.0254(12) Uani 1 1 d . . . . .
H24A H -0.0527 0.6811 0.6404 0.030 Uiso 1 1 calc R U . . .
C25 C -0.0539(4) 0.6725(3) 0.7448(4) 0.0331(15) Uani 1 1 d . . . . .
H25A H -0.0925 0.7097 0.7417 0.040 Uiso 1 1 calc R U . . .
C26 C -0.0223(4) 0.6350(3) 0.8099(4) 0.0328(13) Uani 1 1 d . . . . .
H26A H -0.0402 0.6471 0.8502 0.039 Uiso 1 1 calc R U . . .
C27 C 0.0348(4) 0.5806(3) 0.8170(3) 0.0295(13) Uani 1 1 d . . . . .
H27A H 0.0559 0.5548 0.8612 0.035 Uiso 1 1 calc R U . . .
C28 C 0.0597(3) 0.5655(3) 0.7568(3) 0.0200(10) Uani 1 1 d . . . . .
C29 C 0.1136(3) 0.5113(3) 0.7436(3) 0.0182(10) Uani 1 1 d . . . . .
C30 C 0.1892(3) 0.4077(3) 0.7760(3) 0.0172(10) Uani 1 1 d . . . . .
C31 C 0.2170(3) 0.3481(3) 0.8249(3) 0.0194(12) Uani 1 1 d . . . . .
C32 C 0.2130(3) 0.3343(3) 0.8946(3) 0.0211(10) Uani 1 1 d . . . . .
H32A H 0.1876 0.3663 0.9187 0.025 Uiso 1 1 calc R U . . .
C33 C 0.2477(3) 0.2721(3) 0.9268(3) 0.0226(12) Uani 1 1 d . . . . .
H33A H 0.2471 0.2615 0.9746 0.027 Uiso 1 1 calc R U . . .
C34 C 0.2837(3) 0.2242(3) 0.8907(3) 0.0235(12) Uani 1 1 d . . . . .
H34A H 0.3072 0.1819 0.9146 0.028 Uiso 1 1 calc R U . . .
C35 C 0.2857(3) 0.2370(3) 0.8210(3) 0.0220(12) Uani 1 1 d . . . . .
H35A H 0.3092 0.2041 0.7962 0.026 Uiso 1 1 calc R U . . .
C36 C 0.2520(3) 0.3001(3) 0.7887(3) 0.0201(11) Uani 1 1 d . . . . .
C37 C 0.2453(3) 0.3312(3) 0.7189(3) 0.0180(11) Uani 1 1 d . . . . .
C38 C 0.2596(3) 0.3230(3) 0.6029(3) 0.0180(11) Uani 1 1 d . . . . .
C39 C 0.2784(3) 0.2836(3) 0.5460(3) 0.0214(11) Uani 1 1 d . . . . .
C40 C 0.3159(4) 0.2177(3) 0.5471(3) 0.0282(13) Uani 1 1 d . . . . .
H40A H 0.3357 0.1910 0.5907 0.034 Uiso 1 1 calc R U . . .
C41 C 0.3230(4) 0.1936(3) 0.4829(4) 0.0366(16) Uani 1 1 d . . . . .
H41A H 0.3487 0.1494 0.4821 0.044 Uiso 1 1 calc R U . . .
C42 C 0.2928(4) 0.2329(3) 0.4174(4) 0.0337(14) Uani 1 1 d . . . . .
H42A H 0.2976 0.2144 0.3733 0.040 Uiso 1 1 calc R U . . .
C43 C 0.2563(3) 0.2980(3) 0.4172(3) 0.0270(13) Uani 1 1 d . . . . .
H43A H 0.2361 0.3247 0.3737 0.032 Uiso 1 1 calc R U . . .
C44 C 0.2502(3) 0.3230(3) 0.4827(3) 0.0203(11) Uani 1 1 d . . . . .
C45 C 0.2163(3) 0.3874(3) 0.5018(3) 0.0203(11) Uani 1 1 d . . . . .
C46 C 0.1391(3) 0.4905(3) 0.4694(3) 0.0193(11) Uani 1 1 d . . . . .
C47 C 0.0926(3) 0.5402(3) 0.4148(3) 0.0218(12) Uani 1 1 d . . . . .
C48 C 0.0832(3) 0.5477(3) 0.3406(3) 0.0258(12) Uani 1 1 d . . . . .
H48A H 0.1087 0.5158 0.3164 0.031 Uiso 1 1 calc R U . . .
C49 C 0.0356(3) 0.6029(3) 0.3040(3) 0.0281(13) Uani 1 1 d . . . . .
H49A H 0.0290 0.6099 0.2539 0.034 Uiso 1 1 calc R U . . .
C50 C -0.0037(3) 0.6493(3) 0.3393(3) 0.0304(14) Uani 1 1 d . . . . .
H50A H -0.0365 0.6870 0.3125 0.036 Uiso 1 1 calc R U . . .
C51 C 0.0044(3) 0.6413(3) 0.4126(3) 0.0250(12) Uani 1 1 d . . . . .
H51A H -0.0229 0.6721 0.4364 0.030 Uiso 1 1 calc R U . . .
C52 C 0.0538(3) 0.5868(3) 0.4491(3) 0.0200(11) Uani 1 1 d . . . . .
C53 C 0.0772(3) 0.5644(3) 0.5253(3) 0.0191(11) Uani 1 1 d . . . . .
Cl1 Cl 0.26203(11) 0.75924(11) 0.31362(11) 0.0530(5) Uani 1 1 d . . . . .
O1S O 0.2374(4) 0.8132(3) 0.2625(3) 0.0689(17) Uiso 1 1 d . . . . .
O2S O 0.1944(5) 0.7242(5) 0.3201(6) 0.078(3) Uani 0.742(5) 1 d . U P A 1
O3S O 0.2910(7) 0.8018(7) 0.3851(5) 0.124(4) Uani 0.742(5) 1 d . U P A 1
O4S O 0.3443(4) 0.7327(3) 0.3322(5) 0.057(2) Uani 0.742(5) 1 d . U P A 1
O2X O 0.2193(14) 0.6849(13) 0.2653(15) 0.078(3) Uani 0.258(5) 1 d . U P A 2
O3X O 0.222(2) 0.750(2) 0.3637(16) 0.124(4) Uani 0.258(5) 1 d . U P A 2
O4X O 0.2952(12) 0.7193(10) 0.2617(13) 0.057(2) Uani 0.258(5) 1 d . U P A 2
C1S C 0.1962(16) 0.4784(12) 1.1231(13) 0.072(8) Uani 0.5 1 d . U P B 1
H1SA H 0.1797 0.4315 1.1355 0.087 Uiso 0.5 1 calc R U P B 1
H1SB H 0.2556 0.4869 1.1533 0.087 Uiso 0.5 1 calc R U P B 1
Cl1S Cl 0.1332(6) 0.5398(4) 1.1421(4) 0.0544(17) Uani 0.5 1 d . U P B 1
Cl2S Cl 0.1875(6) 0.4807(4) 1.0260(5) 0.0645(19) Uani 0.5 1 d . U P B 1
C2S C 0.0539(12) 0.5069(10) 1.0195(12) 0.076(6) Uani 0.5 1 d G U P C -2
H2SA H -0.0014 0.5095 0.9850 0.091 Uiso 0.5 1 calc R U P C -2
C3S C 0.0725(11) 0.5353(8) 1.0939(9) 0.049(4) Uani 0.5 1 d G U P C -2
H3SA H 0.0298 0.5575 1.1087 0.059 Uiso 0.5 1 calc R U P C -2
C4S C 0.142(3) 0.530(2) 1.134(3) 0.104(19) Uani 0.5 1 d G U P C -2
H4SA H 0.1519 0.5423 1.1838 0.125 Uiso 0.5 1 calc R U P C -2
C5S C 0.2156(13) 0.5040(11) 1.1142(10) 0.050(5) Uani 0.5 1 d G U P C -2
H5SA H 0.2731 0.5121 1.1419 0.060 Uiso 0.5 1 calc R U P C -2
C6S C 0.184(2) 0.4616(16) 1.0404(19) 0.064(10) Uani 0.5 1 d G U P C -2
H6SA H 0.2175 0.4262 1.0282 0.076 Uiso 0.5 1 calc R U P C -2
C7S C 0.1171(11) 0.4775(9) 1.0021(9) 0.060(4) Uani 0.5 1 d G U P C -2
H7SA H 0.1060 0.4681 0.9517 0.072 Uiso 0.5 1 calc R U P C -2
C8S C 0.4254(5) 0.5424(4) 1.0618(6) 0.073(3) Uani 1 1 d G . . . .
H8SA H 0.3994 0.4986 1.0452 0.088 Uiso 1 1 calc R U . . .
C9S C 0.3779(4) 0.5999(4) 1.0588(4) 0.0463(19) Uani 1 1 d G . . . .
H9SA H 0.3180 0.5961 1.0424 0.056 Uiso 1 1 calc R U . . .
C10S C 0.4144(5) 0.6627(5) 1.0787(4) 0.058(2) Uani 1 1 d G . . . .
H10D H 0.3806 0.7035 1.0736 0.070 Uiso 1 1 calc R U . . .
C11S C 0.5012(5) 0.6674(6) 1.1067(5) 0.081(3) Uani 1 1 d G . . . .
H11A H 0.5269 0.7114 1.1228 0.097 Uiso 1 1 calc R U . . .
C12S C 0.5501(5) 0.6105(6) 1.1115(4) 0.060(2) Uani 1 1 d G . . . .
H12A H 0.6099 0.6143 1.1301 0.072 Uiso 1 1 calc R U . . .
C13S C 0.5130(6) 0.5479(5) 1.0895(6) 0.081(3) Uani 1 1 d G . . . .
H13A H 0.5470 0.5074 1.0930 0.097 Uiso 1 1 calc R U . . .
Cl4S Cl 0.4859(4) 0.4812(3) 0.5080(2) 0.0614(14) Uani 0.5 1 d . . P D -1
Cl3S Cl 0.5372(2) 0.6215(2) 0.4836(2) 0.0592(11) Uani 0.5 1 d . . P D -1
C14S C 0.5650(10) 0.5352(8) 0.4897(8) 0.044(4) Uani 0.5 1 d . . P D -1
H14A H 0.5730 0.5206 0.4449 0.052 Uiso 0.5 1 d R U P D -1
H14B H 0.6177 0.5297 0.5284 0.052 Uiso 0.5 1 d R U P D -1

loop_
_atom_site_aniso_label
_atom_site_aniso_U_11
_atom_site_aniso_U_22
_atom_site_aniso_U_33
_atom_site_aniso_U_23
_atom_site_aniso_U_13
_atom_site_aniso_U_12
Hf1 0.01368(10) 0.01248(9) 0.01949(10) -0.00024(10) 0.00213(6) -0.00110(10)
Ni1 0.0128(3) 0.0144(3) 0.0167(3) -0.0005(3) 0.0040(2) -0.0013(3)
O1 0.0099(16) 0.0164(18) 0.0168(17) -0.0046(14) -0.0017(13) -0.0029(13)
O2 0.0142(17) 0.0178(19) 0.0243(19) 0.0049(16) 0.0044(15) 0.0003(15)
O3 0.0208(18) 0.0178(18) 0.0151(17) -0.0027(15) 0.0037(14) -0.0086(16)
N1 0.0113(19) 0.014(2) 0.018(2) 0.0009(16) 0.0007(16) -0.0013(16)
N2 0.013(2) 0.023(2) 0.021(2) 0.0008(19) 0.0022(17) -0.0058(18)
N3 0.014(2) 0.015(2) 0.021(2) 0.0038(18) 0.0062(17) -0.0016(18)
N4 0.012(2) 0.021(2) 0.022(2) -0.0021(18) 0.0071(17) -0.0013(17)
N5 0.014(2) 0.017(2) 0.018(2) -0.0028(17) 0.0056(16) -0.0021(16)
N6 0.014(2) 0.019(2) 0.023(2) -0.0016(18) 0.0095(18) -0.0010(17)
C1 0.024(3) 0.026(3) 0.020(3) -0.005(2) 0.007(2) -0.004(2)
C2 0.019(3) 0.012(2) 0.020(3) -0.001(2) 0.0048(19) 0.001(2)
C3 0.021(3) 0.014(2) 0.018(2) 0.002(2) 0.005(2) -0.002(2)
C4 0.027(3) 0.032(3) 0.026(3) -0.005(3) 0.005(2) -0.006(3)
C5 0.033(3) 0.037(4) 0.024(3) -0.007(3) 0.001(3) -0.017(3)
C6 0.022(3) 0.038(4) 0.024(3) -0.001(3) -0.005(2) -0.011(3)
C7 0.017(3) 0.031(3) 0.026(3) 0.001(2) 0.005(2) -0.006(2)
C8 0.017(3) 0.017(3) 0.079(5) 0.000(3) 0.011(3) 0.002(2)
C9 0.014(3) 0.020(3) 0.023(3) -0.003(2) 0.003(2) -0.004(2)
C10 0.021(3) 0.024(3) 0.017(3) -0.001(2) 0.004(2) 0.003(2)
C11 0.021(3) 0.023(3) 0.027(3) -0.002(2) 0.005(2) 0.005(2)
C12 0.018(3) 0.030(3) 0.035(3) -0.007(3) 0.014(2) 0.003(2)
C13 0.022(3) 0.036(4) 0.043(4) 0.006(3) 0.016(3) 0.002(3)
C14 0.027(3) 0.024(3) 0.035(3) 0.001(3) 0.016(3) -0.002(2)
C15 0.025(3) 0.031(3) 0.025(3) 0.003(3) 0.004(2) -0.003(3)
C16 0.015(2) 0.023(3) 0.019(3) 0.001(2) 0.008(2) 0.000(2)
C17 0.014(2) 0.021(3) 0.024(3) 0.005(2) 0.007(2) 0.003(2)
C18 0.023(3) 0.034(3) 0.026(3) 0.006(2) 0.010(2) -0.004(2)
C19 0.033(3) 0.030(3) 0.042(4) 0.014(3) 0.014(3) -0.008(3)
C20 0.024(3) 0.018(3) 0.047(4) -0.005(3) 0.018(3) -0.004(2)
C21 0.015(3) 0.023(3) 0.030(3) -0.002(2) 0.010(2) 0.002(2)
N7 0.015(2) 0.011(2) 0.022(2) 0.0016(19) 0.0041(16) -0.0035(18)
N8 0.015(2) 0.018(2) 0.022(2) -0.0009(18) 0.0028(17) -0.0019(17)
N9 0.015(2) 0.021(2) 0.020(2) 0.0016(19) 0.0063(17) 0.0018(18)
N10 0.019(2) 0.014(2) 0.024(2) -0.0001(18) 0.0055(18) -0.0038(17)
N11 0.019(2) 0.015(2) 0.018(2) 0.0020(18) 0.0013(18) -0.0037(18)
N12 0.011(2) 0.018(2) 0.024(2) -0.0025(19) 0.0015(17) -0.0047(17)
N13 0.012(2) 0.018(2) 0.022(2) -0.0015(18) 0.0013(16) -0.0016(17)
N14 0.015(2) 0.016(2) 0.026(2) -0.0003(19) 0.0029(18) 0.0000(18)
C22 0.015(2) 0.017(3) 0.025(3) 0.000(2) 0.001(2) -0.005(2)
C23 0.016(3) 0.015(3) 0.033(3) -0.002(2) 0.006(2) -0.002(2)
C24 0.020(3) 0.018(3) 0.035(3) 0.001(2) 0.004(2) 0.002(2)
C25 0.028(3) 0.021(3) 0.050(4) -0.007(3) 0.012(3) 0.006(3)
C26 0.036(4) 0.031(3) 0.037(4) -0.009(3) 0.019(3) 0.002(3)
C27 0.030(3) 0.028(3) 0.029(3) -0.004(3) 0.008(2) 0.001(3)
C28 0.015(3) 0.015(2) 0.031(3) 0.002(2) 0.010(2) 0.000(2)
C29 0.015(2) 0.018(2) 0.021(3) -0.001(2) 0.004(2) -0.003(2)
C30 0.005(2) 0.020(3) 0.024(3) -0.002(2) 0.0017(18) -0.0019(19)
C31 0.012(2) 0.016(3) 0.026(3) 0.004(2) 0.000(2) -0.007(2)
C32 0.017(3) 0.022(3) 0.024(3) -0.001(2) 0.006(2) 0.000(2)
C33 0.020(3) 0.025(3) 0.019(3) 0.002(2) 0.001(2) -0.005(2)
C34 0.024(3) 0.016(3) 0.023(3) 0.003(2) -0.002(2) -0.003(2)
C35 0.019(3) 0.018(3) 0.028(3) 0.002(2) 0.006(2) -0.001(2)
C36 0.015(2) 0.018(3) 0.023(3) -0.001(2) 0.001(2) -0.004(2)
C37 0.017(2) 0.015(3) 0.021(3) -0.001(2) 0.005(2) -0.003(2)
C38 0.014(2) 0.014(2) 0.025(3) -0.004(2) 0.005(2) -0.0062(19)
C39 0.020(3) 0.020(3) 0.027(3) 0.002(2) 0.011(2) -0.003(2)
C40 0.027(3) 0.020(3) 0.041(3) -0.003(3) 0.016(3) 0.004(2)
C41 0.035(4) 0.029(4) 0.058(4) -0.005(3) 0.034(3) 0.000(3)
C42 0.035(3) 0.033(3) 0.042(4) -0.014(3) 0.023(3) -0.007(3)
C43 0.024(3) 0.029(3) 0.033(3) -0.010(3) 0.016(2) -0.009(2)
C44 0.018(3) 0.020(3) 0.025(3) -0.004(2) 0.010(2) -0.006(2)
C45 0.017(3) 0.021(3) 0.022(3) -0.004(2) 0.005(2) -0.007(2)
C46 0.016(2) 0.018(3) 0.021(3) 0.000(2) 0.001(2) -0.006(2)
C47 0.015(3) 0.025(3) 0.020(3) 0.001(2) -0.001(2) -0.009(2)
C48 0.020(3) 0.028(3) 0.027(3) 0.002(3) 0.004(2) -0.012(2)
C49 0.021(3) 0.035(3) 0.027(3) 0.010(3) 0.006(2) -0.008(3)
C50 0.021(3) 0.026(3) 0.035(3) 0.014(3) -0.002(3) -0.004(2)
C51 0.021(3) 0.023(3) 0.026(3) 0.001(2) 0.001(2) 0.008(2)
C52 0.014(2) 0.019(3) 0.022(3) 0.003(2) -0.001(2) -0.009(2)
C53 0.011(2) 0.016(3) 0.024(3) -0.002(2) -0.002(2) -0.0066(19)
Cl1 0.0412(10) 0.0692(13) 0.0607(12) 0.0419(11) 0.0334(9) 0.0288(9)
O2S 0.044(5) 0.076(6) 0.103(8) 0.049(6) 0.010(4) -0.004(4)
O3S 0.092(8) 0.212(14) 0.057(6) -0.020(7) 0.011(5) 0.002(7)
O4S 0.041(4) 0.036(4) 0.100(6) 0.027(4) 0.030(4) 0.015(3)
O2X 0.044(5) 0.076(6) 0.103(8) 0.049(6) 0.010(4) -0.004(4)
O3X 0.092(8) 0.212(14) 0.057(6) -0.020(7) 0.011(5) 0.002(7)
O4X 0.041(4) 0.036(4) 0.100(6) 0.027(4) 0.030(4) 0.015(3)
C1S 0.069(10) 0.071(11) 0.069(10) -0.008(8) 0.012(8) 0.003(8)
Cl1S 0.068(4) 0.050(3) 0.047(3) -0.005(2) 0.020(3) 0.014(2)
Cl2S 0.067(4) 0.049(4) 0.088(5) -0.014(3) 0.041(3) -0.002(3)
C2S 0.061(8) 0.073(9) 0.086(9) -0.012(7) 0.011(7) 0.003(7)
C3S 0.061(8) 0.037(7) 0.063(8) 0.012(6) 0.038(7) 0.001(6)
C4S 0.10(2) 0.11(2) 0.10(2) -0.011(10) 0.022(11) 0.012(10)
C5S 0.043(8) 0.063(9) 0.036(7) 0.001(7) 0.003(6) 0.004(7)
C6S 0.058(12) 0.069(13) 0.067(12) -0.013(9) 0.024(8) 0.024(9)
C7S 0.060(8) 0.061(8) 0.050(7) -0.025(6) 0.003(6) 0.022(7)
C8S 0.050(5) 0.038(5) 0.133(9) 0.022(5) 0.032(5) -0.001(4)
C9S 0.028(4) 0.058(5) 0.052(5) 0.011(4) 0.011(3) -0.007(4)
C10S 0.033(4) 0.074(6) 0.074(6) -0.036(5) 0.024(4) -0.002(4)
C11S 0.037(5) 0.122(8) 0.084(7) -0.071(6) 0.017(4) -0.012(5)
C12S 0.035(4) 0.110(8) 0.030(4) 0.003(4) 0.004(3) 0.009(5)
C13S 0.061(6) 0.064(6) 0.117(9) 0.055(6) 0.029(6) 0.035(5)
Cl4S 0.092(4) 0.053(3) 0.035(2) -0.008(2) 0.014(3) 0.013(4)
Cl3S 0.041(2) 0.065(3) 0.078(3) -0.023(2) 0.027(2) 0.0026(18)
C14S 0.037(8) 0.063(12) 0.027(7) -0.003(7) 0.007(6) 0.028(8)

loop_
_atom_type_symbol
_atom_type_description
_atom_type_scat_dispersion_real
_atom_type_scat_dispersion_imag
_atom_type_scat_source
C C 0.0033 0.0016 'International Tables Vol C Tables 4.2.6.8 and 6.1.1.4'
H H 0.0000 0.0000 'International Tables Vol C Tables 4.2.6.8 and 6.1.1.4'
N N 0.0061 0.0033 'International Tables Vol C Tables 4.2.6.8 and 6.1.1.4'
O O 0.0106 0.0060 'International Tables Vol C Tables 4.2.6.8 and 6.1.1.4'
Cl Cl 0.1484 0.1585 'International Tables Vol C Tables 4.2.6.8 and 6.1.1.4'
Ni Ni 0.3393 1.1124 'International Tables Vol C Tables 4.2.6.8 and 6.1.1.4'
Hf Hf -0.5830 6.1852 'International Tables Vol C Tables 4.2.6.8 and 6.1.1.4'

loop_
_geom_angle_atom_site_label_1
_geom_angle_atom_site_label_2
_geom_angle_atom_site_label_3
_geom_angle
O1 Hf1 O2 85.10(13)
O1 Hf1 O3 87.21(13)
O2 Hf1 O3 83.90(13)
O1 Hf1 N9 110.61(14)
O2 Hf1 N9 72.47(14)
O3 Hf1 N9 148.48(14)
O1 Hf1 N11 167.07(14)
O2 Hf1 N11 87.03(14)
O3 Hf1 N11 81.76(14)
N9 Hf1 N11 76.57(15)
O1 Hf1 N7 72.34(14)
O2 Hf1 N7 130.27(14)
O3 Hf1 N7 136.30(14)
N9 Hf1 N7 75.06(15)
N11 Hf1 N7 120.46(15)
O1 Hf1 N13 108.29(13)
O2 Hf1 N13 154.65(15)
O3 Hf1 N13 75.62(15)
N9 Hf1 N13 119.59(15)
N11 Hf1 N13 75.52(15)
N7 Hf1 N13 74.99(16)
N5 Ni1 N1 88.74(16)
N5 Ni1 N3 86.86(17)
N1 Ni1 N3 87.57(16)
N5 Ni1 N2 161.91(17)
N1 Ni1 N2 77.48(16)
N3 Ni1 N2 103.98(17)
N5 Ni1 N4 103.18(16)
N1 Ni1 N4 160.37(16)
N3 Ni1 N4 77.72(16)
N2 Ni1 N4 93.37(17)
N5 Ni1 N6 77.64(16)
N1 Ni1 N6 105.66(16)
N3 Ni1 N6 159.20(16)
N2 Ni1 N6 94.67(17)
N4 Ni1 N6 92.25(16)
N1 O1 Hf1 124.4(3)
N3 O2 Hf1 122.7(3)
N5 O3 Hf1 123.1(3)
C2 N1 O1 115.4(4)
C2 N1 Ni1 119.6(3)
O1 N1 Ni1 123.8(3)
C7 N2 C3 117.6(5)
C7 N2 Ni1 128.4(4)
C3 N2 Ni1 113.6(3)
C9 N3 O2 117.2(4)
C9 N3 Ni1 118.9(3)
O2 N3 Ni1 123.7(3)
C14 N4 C10 117.6(4)
C14 N4 Ni1 129.8(4)
C10 N4 Ni1 112.3(3)
C16 N5 O3 117.4(4)
C16 N5 Ni1 119.5(3)
O3 N5 Ni1 123.1(3)
C21 N6 C17 118.9(5)
C21 N6 Ni1 128.6(4)
C17 N6 Ni1 111.6(3)
C2 C1 H1A 109.5
C2 C1 H1B 109.5
H1A C1 H1B 109.5
C2 C1 H1C 109.5
H1A C1 H1C 109.5
H1B C1 H1C 109.5
N1 C2 C3 113.3(4)
N1 C2 C1 125.2(5)
C3 C2 C1 121.5(5)
N2 C3 C4 121.9(5)
N2 C3 C2 115.4(4)
C4 C3 C2 122.7(5)
C3 C4 C5 119.3(6)
C3 C4 H4A 120.3
C5 C4 H4A 120.3
C6 C5 C4 118.9(5)
C6 C5 H5A 120.6
C4 C5 H5A 120.6
C5 C6 C7 119.1(5)
C5 C6 H6A 120.4
C7 C6 H6A 120.4
N2 C7 C6 123.2(5)
N2 C7 H7A 118.4
C6 C7 H7A 118.4
C9 C8 H8A 109.5
C9 C8 H8B 109.5
H8A C8 H8B 109.5
C9 C8 H8C 109.5
H8A C8 H8C 109.5
H8B C8 H8C 109.5
N3 C9 C10 114.5(5)
N3 C9 C8 125.0(5)
C10 C9 C8 120.4(5)
N4 C10 C11 121.2(5)
N4 C10 C9 115.9(4)
C11 C10 C9 122.9(5)
C12 C11 C10 120.3(6)
C12 C11 H11B 119.8
C10 C11 H11B 119.8
C11 C12 C13 118.3(5)
C11 C12 H12B 120.9
C13 C12 H12B 120.9
C14 C13 C12 119.0(5)
C14 C13 H13B 120.5
C12 C13 H13B 120.5
N4 C14 C13 123.6(6)
N4 C14 H14C 118.2
C13 C14 H14C 118.2
C16 C15 H15A 109.5
C16 C15 H15B 109.5
H15A C15 H15B 109.5
C16 C15 H15C 109.5
H15A C15 H15C 109.5
H15B C15 H15C 109.5
N5 C16 C17 114.1(4)
N5 C16 C15 124.0(5)
C17 C16 C15 121.8(5)
N6 C17 C18 120.4(5)
N6 C17 C16 115.9(4)
C18 C17 C16 123.7(5)
C19 C18 C17 119.7(5)
C19 C18 H18A 120.1
C17 C18 H18A 120.1
C18 C19 C20 119.9(5)
C18 C19 H19A 120.0
C20 C19 H19A 120.0
C19 C20 C21 118.0(5)
C19 C20 H20A 121.0
C21 C20 H20A 121.0
N6 C21 C20 123.0(5)
N6 C21 H21A 118.5
C20 C21 H21A 118.5
C22 N7 C29 106.3(4)
C22 N7 Hf1 124.9(3)
C29 N7 Hf1 122.1(3)
C30 N8 C29 121.4(5)
C30 N9 C37 107.5(4)
C30 N9 Hf1 123.5(3)
C37 N9 Hf1 123.8(3)
C37 N10 C38 123.6(4)
C38 N11 C45 107.2(4)
C38 N11 Hf1 124.4(3)
C45 N11 Hf1 124.5(3)
C45 N12 C46 121.5(5)
C46 N13 C53 107.8(4)
C46 N13 Hf1 123.0(3)
C53 N13 Hf1 123.3(3)
C53 N14 C22 122.9(5)
N14 C22 N7 126.8(5)
N14 C22 C23 122.2(5)
N7 C22 C23 110.9(5)
C28 C23 C24 120.8(5)
C28 C23 C22 106.4(4)
C24 C23 C22 132.7(5)
C25 C24 C23 118.0(5)
C25 C24 H24A 121.0
C23 C24 H24A 121.0
C24 C25 C26 121.1(5)
C24 C25 H25A 119.5
C26 C25 H25A 119.5
C27 C26 C25 121.5(6)
C27 C26 H26A 119.3
C25 C26 H26A 119.3
C26 C27 C28 117.1(6)
C26 C27 H27A 121.5
C28 C27 H27A 121.5
C27 C28 C23 121.6(5)
C27 C28 C29 132.0(5)
C23 C28 C29 106.3(5)
N8 C29 N7 127.3(5)
N8 C29 C28 122.6(5)
N7 C29 C28 110.0(4)
N8 C30 N9 128.4(5)
N8 C30 C31 122.0(5)
N9 C30 C31 109.6(4)
C36 C31 C32 121.4(5)
C36 C31 C30 106.5(4)
C32 C31 C30 132.1(5)
C33 C32 C31 117.1(5)
C33 C32 H32A 121.5
C31 C32 H32A 121.5
C32 C33 C34 121.5(5)
C32 C33 H33A 119.2
C34 C33 H33A 119.2
C35 C34 C33 121.4(5)
C35 C34 H34A 119.3
C33 C34 H34A 119.3
C34 C35 C36 117.3(5)
C34 C35 H35A 121.3
C36 C35 H35A 121.3
C35 C36 C31 121.3(5)
C35 C36 C37 132.4(5)
C31 C36 C37 106.3(5)
N10 C37 N9 127.9(5)
N10 C37 C36 122.1(5)
N9 C37 C36 110.0(4)
N10 C38 N11 126.7(5)
N10 C38 C39 123.6(5)
N11 C38 C39 109.6(4)
C44 C39 C40 121.6(5)
C44 C39 C38 107.1(5)
C40 C39 C38 131.3(5)
C41 C40 C39 117.2(6)
C41 C40 H40A 121.4
C39 C40 H40A 121.4
C40 C41 C42 121.6(6)
C40 C41 H41A 119.2
C42 C41 H41A 119.2
C43 C42 C41 120.4(6)
C43 C42 H42A 119.8
C41 C42 H42A 119.8
C42 C43 C44 118.0(6)
C42 C43 H43A 121.0
C44 C43 H43A 121.0
C39 C44 C43 121.1(5)
C39 C44 C45 106.5(5)
C43 C44 C45 132.4(5)
N12 C45 N11 127.8(5)
N12 C45 C44 122.6(5)
N11 C45 C44 109.5(5)
N12 C46 N13 128.6(5)
N12 C46 C47 121.7(5)
N13 C46 C47 109.6(5)
C52 C47 C48 120.6(5)
C52 C47 C46 107.1(5)
C48 C47 C46 132.4(6)
C49 C48 C47 117.6(6)
C49 C48 H48A 121.2
C47 C48 H48A 121.2
C48 C49 C50 121.2(5)
C48 C49 H49A 119.4
C50 C49 H49A 119.4
C51 C50 C49 121.4(5)
C51 C50 H50A 119.3
C49 C50 H50A 119.3
C52 C51 C50 116.9(6)
C52 C51 H51A 121.6
C50 C51 H51A 121.6
C51 C52 C47 122.4(5)
C51 C52 C53 131.3(5)
C47 C52 C53 106.3(5)
N14 C53 N13 127.9(5)
N14 C53 C52 123.0(5)
N13 C53 C52 109.1(5)
O2S Cl1 O1S 111.6(4)
O3X Cl1 O1S 120.2(17)
O2S Cl1 O4S 125.3(4)
O1S Cl1 O4S 119.3(4)
O3X Cl1 O4X 142(2)
O1S Cl1 O4X 89.4(8)
O2S Cl1 O3S 102.0(6)
O1S Cl1 O3S 100.5(6)
O4S Cl1 O3S 87.9(5)
O3X Cl1 O2X 94(2)
O1S Cl1 O2X 104.4(8)
O4X Cl1 O2X 52.9(11)
O4X O2X Cl1 55.7(13)
O2X O4X Cl1 71.4(15)
Cl1S C1S Cl2S 110.9(13)
Cl1S C1S H1SA 109.5
Cl2S C1S H1SA 109.5
Cl1S C1S H1SB 109.5
Cl2S C1S H1SB 109.5
H1SA C1S H1SB 108.1
C3S C2S C7S 117.9(17)
C3S C2S H2SA 121.1
C7S C2S H2SA 121.1
C2S C3S C4S 118(3)
C2S C3S H3SA 121.1
C4S C3S H3SA 121.1
C3S C4S C5S 125(4)
C3S C4S H4SA 117.3
C5S C4S H4SA 117.3
C6S C5S C4S 110(3)
C6S C5S H5SA 124.9
C4S C5S H5SA 124.9
C5S C6S C7S 114(3)
C5S C6S H6SA 122.9
C7S C6S H6SA 122.9
C6S C7S C2S 129(2)
C6S C7S H7SA 115.5
C2S C7S H7SA 115.5
C9S C8S C13S 119.3(8)
C9S C8S H8SA 120.4
C13S C8S H8SA 120.4
C10S C9S C8S 120.6(7)
C10S C9S H9SA 119.7
C8S C9S H9SA 119.7
C9S C10S C11S 119.6(8)
C9S C10S H10D 120.2
C11S C10S H10D 120.2
C12S C11S C10S 120.9(9)
C12S C11S H11A 119.5
C10S C11S H11A 119.5
C13S C12S C11S 119.2(8)
C13S C12S H12A 120.4
C11S C12S H12A 120.4
C12S C13S C8S 120.4(8)
C12S C13S H13A 119.8
C8S C13S H13A 119.8
Cl3S C14S Cl4S 111.5(8)
Cl3S C14S H14A 109.4
Cl4S C14S H14A 109.6
Cl3S C14S H14B 108.7
Cl4S C14S H14B 109.3
H14A C14S H14B 108.2

loop_
_geom_bond_atom_site_label_1
_geom_bond_atom_site_label_2
_geom_bond_distance
Hf1 O1 2.072(3)
Hf1 O2 2.107(3)
Hf1 O3 2.119(3)
Hf1 N9 2.239(4)
Hf1 N11 2.243(4)
Hf1 N7 2.255(4)
Hf1 N13 2.262(4)
Ni1 N5 2.018(4)
Ni1 N1 2.032(4)
Ni1 N3 2.039(4)
Ni1 N2 2.084(4)
Ni1 N4 2.105(4)
Ni1 N6 2.112(4)
O1 N1 1.369(5)
O2 N3 1.362(5)
O3 N5 1.352(5)
N1 C2 1.293(6)
N2 C7 1.334(6)
N2 C3 1.365(6)
N3 C9 1.283(6)
N4 C14 1.333(6)
N4 C10 1.367(7)
N5 C16 1.282(6)
N6 C21 1.332(7)
N6 C17 1.367(7)
C1 C2 1.482(7)
C1 H1A 0.9800
C1 H1B 0.9800
C1 H1C 0.9800
C2 C3 1.473(7)
C3 C4 1.382(7)
C4 C5 1.390(8)
C4 H4A 0.9500
C5 C6 1.368(8)
C5 H5A 0.9500
C6 C7 1.387(7)
C6 H6A 0.9500
C7 H7A 0.9500
C8 C9 1.507(7)
C8 H8A 0.9800
C8 H8B 0.9800
C8 H8C 0.9800
C9 C10 1.466(7)
C10 C11 1.392(7)
C11 C12 1.367(8)
C11 H11B 0.9500
C12 C13 1.391(8)
C12 H12B 0.9500
C13 C14 1.375(8)
C13 H13B 0.9500
C14 H14C 0.9500
C15 C16 1.497(7)
C15 H15A 0.9800
C15 H15B 0.9800
C15 H15C 0.9800
C16 C17 1.468(7)
C17 C18 1.398(7)
C18 C19 1.365(8)
C18 H18A 0.9500
C19 C20 1.387(9)
C19 H19A 0.9500
C20 C21 1.389(7)
C20 H20A 0.9500
C21 H21A 0.9500
N7 C22 1.366(6)
N7 C29 1.387(7)
N8 C30 1.329(6)
N8 C29 1.336(6)
N9 C30 1.367(6)
N9 C37 1.379(6)
N10 C37 1.326(6)
N10 C38 1.329(6)
N11 C38 1.378(6)
N11 C45 1.388(6)
N12 C45 1.333(7)
N12 C46 1.335(7)
N13 C46 1.373(7)
N13 C53 1.382(6)
N14 C53 1.314(7)
N14 C22 1.333(7)
C22 C23 1.442(8)
C23 C28 1.390(7)
C23 C24 1.391(7)
C24 C25 1.376(8)
C24 H24A 0.9500
C25 C26 1.396(9)
C25 H25A 0.9500
C26 C27 1.388(8)
C26 H26A 0.9500
C27 C28 1.388(7)
C27 H27A 0.9500
C28 C29 1.449(7)
C30 C31 1.458(7)
C31 C36 1.394(7)
C31 C32 1.396(7)
C32 C33 1.381(7)
C32 H32A 0.9500
C33 C34 1.399(7)
C33 H33A 0.9500
C34 C35 1.383(7)
C34 H34A 0.9500
C35 C36 1.390(7)
C35 H35A 0.9500
C36 C37 1.447(7)
C38 C39 1.450(7)
C39 C44 1.385(7)
C39 C40 1.404(7)
C40 C41 1.366(8)
C40 H40A 0.9500
C41 C42 1.419(9)
C41 H41A 0.9500
C42 C43 1.386(8)
C42 H42A 0.9500
C43 C44 1.387(7)
C43 H43A 0.9500
C44 C45 1.453(7)
C46 C47 1.447(7)
C47 C52 1.391(8)
C47 C48 1.400(7)
C48 C49 1.372(8)
C48 H48A 0.9500
C49 C50 1.405(8)
C49 H49A 0.9500
C50 C51 1.389(8)
C50 H50A 0.9500
C51 C52 1.376(7)
C51 H51A 0.9500
C52 C53 1.462(7)
Cl1 O2S 1.353(8)
Cl1 O3X 1.36(3)
Cl1 O1S 1.397(6)
Cl1 O4S 1.399(6)
Cl1 O4X 1.50(2)
Cl1 O3S 1.541(10)
Cl1 O2X 1.72(3)
O2X O4X 1.45(3)
C1S Cl1S 1.69(3)
C1S Cl2S 1.84(3)
C1S H1SA 0.9900
C1S H1SB 0.9900
C2S C3S 1.48(3)
C2S C7S 1.33(2)
C2S H2SA 0.9500
C3S C4S 1.18(5)
C3S H3SA 0.9500
C4S C5S 1.49(5)
C4S H4SA 0.9500
C5S C6S 1.58(4)
C5S H5SA 0.9500
C6S C7S 1.17(4)
C6S H6SA 0.9500
C7S H7SA 0.9500
C8S C9S 1.346(10)
C8S C13S 1.391(12)
C8S H8SA 0.9500
C9S C10S 1.345(10)
C9S H9SA 0.9500
C10S C11S 1.378(10)
C10S H10D 0.9500
C11S C12S 1.345(12)
C11S H11A 0.9500
C12S C13S 1.352(12)
C12S H12A 0.9500
C13S H13A 0.9500
Cl4S C14S 1.801(18)
Cl3S C14S 1.707(15)
C14S H14A 0.9598
C14S H14B 0.9600

loop_
_geom_torsion_atom_site_label_1
_geom_torsion_atom_site_label_2
_geom_torsion_atom_site_label_3
_geom_torsion_atom_site_label_4
_geom_torsion
Hf1 O1 N1 C2 -131.4(4)
Hf1 O1 N1 Ni1 36.2(4)
Hf1 O2 N3 C9 -134.2(4)
Hf1 O2 N3 Ni1 39.8(5)
Hf1 O3 N5 C16 -138.7(4)
Hf1 O3 N5 Ni1 41.8(4)
O1 N1 C2 C3 173.6(4)
Ni1 N1 C2 C3 5.4(6)
O1 N1 C2 C1 -2.8(7)
Ni1 N1 C2 C1 -171.0(4)
C7 N2 C3 C4 0.3(8)
Ni1 N2 C3 C4 -173.2(4)
C7 N2 C3 C2 -178.6(5)
Ni1 N2 C3 C2 7.9(5)
N1 C2 C3 N2 -8.8(6)
C1 C2 C3 N2 167.8(5)
N1 C2 C3 C4 172.4(5)
C1 C2 C3 C4 -11.0(8)
N2 C3 C4 C5 -1.0(9)
C2 C3 C4 C5 177.7(5)
C3 C4 C5 C6 0.2(9)
C4 C5 C6 C7 1.3(9)
C3 N2 C7 C6 1.3(8)
Ni1 N2 C7 C6 173.7(4)
C5 C6 C7 N2 -2.1(9)
O2 N3 C9 C10 175.2(4)
Ni1 N3 C9 C10 1.0(6)
O2 N3 C9 C8 -1.3(8)
Ni1 N3 C9 C8 -175.6(5)
C14 N4 C10 C11 0.9(7)
Ni1 N4 C10 C11 -174.0(4)
C14 N4 C10 C9 -176.3(5)
Ni1 N4 C10 C9 8.8(5)
N3 C9 C10 N4 -6.7(7)
C8 C9 C10 N4 170.0(5)
N3 C9 C10 C11 176.1(5)
C8 C9 C10 C11 -7.2(8)
N4 C10 C11 C12 -0.5(8)
C9 C10 C11 C12 176.6(5)
C10 C11 C12 C13 0.1(8)
C11 C12 C13 C14 -0.2(9)
C10 N4 C14 C13 -1.1(8)
Ni1 N4 C14 C13 172.8(4)
C12 C13 C14 N4 0.7(9)
O3 N5 C16 C17 175.2(4)
Ni1 N5 C16 C17 -5.3(6)
O3 N5 C16 C15 -2.7(7)
Ni1 N5 C16 C15 176.8(4)
C21 N6 C17 C18 0.0(7)
Ni1 N6 C17 C18 -170.3(4)
C21 N6 C17 C16 -178.6(4)
Ni1 N6 C17 C16 11.0(5)
N5 C16 C17 N6 -4.4(6)
C15 C16 C17 N6 173.6(4)
N5 C16 C17 C18 177.0(5)
C15 C16 C17 C18 -5.0(8)
N6 C17 C18 C19 0.3(8)
C16 C17 C18 C19 178.9(5)
C17 C18 C19 C20 -0.9(9)
C18 C19 C20 C21 1.0(9)
C17 N6 C21 C20 0.1(8)
Ni1 N6 C21 C20 168.6(4)
C19 C20 C21 N6 -0.7(8)
C53 N14 C22 N7 5.1(8)
C53 N14 C22 C23 -175.7(5)
C29 N7 C22 N14 -179.6(5)
Hf1 N7 C22 N14 28.8(7)
C29 N7 C22 C23 1.1(5)
Hf1 N7 C22 C23 -150.5(3)
N14 C22 C23 C28 -179.3(5)
N7 C22 C23 C28 0.1(6)
N14 C22 C23 C24 3.6(9)
N7 C22 C23 C24 -177.0(5)
C28 C23 C24 C25 1.4(8)
C22 C23 C24 C25 178.2(6)
C23 C24 C25 C26 -1.6(9)
C24 C25 C26 C27 0.6(9)
C25 C26 C27 C28 0.6(9)
C26 C27 C28 C23 -0.8(8)
C26 C27 C28 C29 -176.3(6)
C24 C23 C28 C27 -0.2(8)
C22 C23 C28 C27 -177.8(5)
C24 C23 C28 C29 176.3(5)
C22 C23 C28 C29 -1.2(6)
C30 N8 C29 N7 -3.8(8)
C30 N8 C29 C28 171.5(5)
C22 N7 C29 N8 173.9(5)
Hf1 N7 C29 N8 -33.5(7)
C22 N7 C29 C28 -1.9(5)
Hf1 N7 C29 C28 150.8(3)
C27 C28 C29 N8 2.0(9)
C23 C28 C29 N8 -174.0(5)
C27 C28 C29 N7 178.0(5)
C23 C28 C29 N7 2.0(6)
C29 N8 C30 N9 6.8(8)
C29 N8 C30 C31 -170.8(4)
C37 N9 C30 N8 -175.8(5)
Hf1 N9 C30 N8 28.8(7)
C37 N9 C30 C31 1.9(5)
Hf1 N9 C30 C31 -153.4(3)
N8 C30 C31 C36 176.6(4)
N9 C30 C31 C36 -1.4(5)
N8 C30 C31 C32 -2.8(8)
N9 C30 C31 C32 179.2(5)
C36 C31 C32 C33 2.1(7)
C30 C31 C32 C33 -178.6(5)
C31 C32 C33 C34 -1.3(8)
C32 C33 C34 C35 -0.3(8)
C33 C34 C35 C36 1.1(8)
C34 C35 C36 C31 -0.4(7)
C34 C35 C36 C37 178.3(5)
C32 C31 C36 C35 -1.2(8)
C30 C31 C36 C35 179.3(4)
C32 C31 C36 C37 179.8(4)
C30 C31 C36 C37 0.3(5)
C38 N10 C37 N9 -2.8(8)
C38 N10 C37 C36 175.3(5)
C30 N9 C37 N10 176.5(5)
Hf1 N9 C37 N10 -28.2(7)
C30 N9 C37 C36 -1.7(5)
Hf1 N9 C37 C36 153.5(3)
C35 C36 C37 N10 3.6(9)
C31 C36 C37 N10 -177.5(5)
C35 C36 C37 N9 -178.0(5)
C31 C36 C37 N9 0.9(6)
C37 N10 C38 N11 2.2(8)
C37 N10 C38 C39 -173.1(5)
C45 N11 C38 N10 -172.3(5)
Hf1 N11 C38 N10 29.4(7)
C45 N11 C38 C39 3.5(5)
Hf1 N11 C38 C39 -154.8(3)
N10 C38 C39 C44 172.8(5)
N11 C38 C39 C44 -3.2(6)
N10 C38 C39 C40 -6.1(9)
N11 C38 C39 C40 177.9(5)
C44 C39 C40 C41 -0.6(8)
C38 C39 C40 C41 178.3(5)
C39 C40 C41 C42 -0.7(9)
C40 C41 C42 C43 1.1(9)
C41 C42 C43 C44 -0.2(8)
C40 C39 C44 C43 1.5(8)
C38 C39 C44 C43 -177.6(5)
C40 C39 C44 C45 -179.4(5)
C38 C39 C44 C45 1.5(6)
C42 C43 C44 C39 -1.1(8)
C42 C43 C44 C45 -179.8(5)
C46 N12 C45 N11 -5.2(8)
C46 N12 C45 C44 171.2(5)
C38 N11 C45 N12 174.1(5)
Hf1 N11 C45 N12 -27.6(7)
C38 N11 C45 C44 -2.6(5)
Hf1 N11 C45 C44 155.7(3)
C39 C44 C45 N12 -176.3(5)
C43 C44 C45 N12 2.6(9)
C39 C44 C45 N11 0.7(6)
C43 C44 C45 N11 179.5(5)
C45 N12 C46 N13 2.5(8)
C45 N12 C46 C47 -174.5(5)
C53 N13 C46 N12 -174.5(5)
Hf1 N13 C46 N12 31.8(7)
C53 N13 C46 C47 2.8(5)
Hf1 N13 C46 C47 -150.9(3)
N12 C46 C47 C52 175.9(5)
N13 C46 C47 C52 -1.6(6)
N12 C46 C47 C48 -5.0(9)
N13 C46 C47 C48 177.5(5)
C52 C47 C48 C49 0.9(8)
C46 C47 C48 C49 -178.1(5)
C47 C48 C49 C50 -1.3(8)
C48 C49 C50 C51 0.3(9)
C49 C50 C51 C52 1.2(8)
C50 C51 C52 C47 -1.6(8)
C50 C51 C52 C53 178.5(5)
C48 C47 C52 C51 0.6(8)
C46 C47 C52 C51 179.8(5)
C48 C47 C52 C53 -179.5(4)
C46 C47 C52 C53 -0.2(5)
C22 N14 C53 N13 -3.8(8)
C22 N14 C53 C52 174.9(5)
C46 N13 C53 N14 175.9(5)
Hf1 N13 C53 N14 -30.5(7)
C46 N13 C53 C52 -3.0(5)
Hf1 N13 C53 C52 150.7(3)
C51 C52 C53 N14 3.0(9)
C47 C52 C53 N14 -176.9(5)
C51 C52 C53 N13 -178.1(5)
C47 C52 C53 N13 2.0(5)
O3X Cl1 O2X O4X -159.6(19)
O1S Cl1 O2X O4X 78.0(12)
O3X Cl1 O4X O2X 34(3)
O1S Cl1 O4X O2X -108.7(11)
C7S C2S C3S C4S -1(4)
C2S C3S C4S C5S 8(6)
C3S C4S C5S C6S -20(5)
C4S C5S C6S C7S 26(4)
C5S C6S C7S C2S -25(4)
C3S C2S C7S C6S 12(4)
C13S C8S C9S C10S 3.4(14)
C8S C9S C10S C11S -4.0(13)
C9S C10S C11S C12S 2.8(14)
C10S C11S C12S C13S -1.0(14)
C11S C12S C13S C8S 0.4(14)
C9S C8S C13S C12S -1.6(15)
